data_7022636
loop_
_publ_author_name
'Chen, Xin'
'Wang, Yao-Yu'
'Liu, Bin'
'Yin, Bing'
'Liu, Ping'
'Shi, Qi-Zhen'

_publ_section_title
;
 New two-dimensional Mn(II) metal-organic framework featured spin canting.
;
_journal_issue 19
_journal_name_full 'Dalton transactions (Cambridge, England : 2003)'
_journal_page_first 7092
_journal_page_last 7100
_journal_paper_doi 10.1039/c3dt32556c
_journal_volume 42
_journal_year 2013
_chemical_formula_sum 'C78 H54 Mn3 N8 O14'
_chemical_formula_weight 1492.11
_chemical_name_systematic
;
?
;
_space_group_IT_number 2
_symmetry_cell_setting triclinic
_symmetry_space_group_name_Hall '-P 1'
_symmetry_space_group_name_H-M 'P -1'
_atom_sites_solution_hydrogens geom
_atom_sites_solution_primary direct
_atom_sites_solution_secondary difmap
_audit_creation_method SHELXL-97
_cell_angle_alpha 103.486(3)
_cell_angle_beta 112.845(2)
_cell_angle_gamma 93.903(3)
_cell_formula_units_Z 1
_cell_length_a 11.4021(15)
_cell_length_b 11.888(3)
_cell_length_c 13.5025(16)
_cell_measurement_reflns_used 697
_cell_measurement_temperature 296(2)
_cell_measurement_theta_max 19.323
_cell_measurement_theta_min 3.097
_cell_volume 1614.3(5)
_computing_cell_refinement 'Bruker SMART'
_computing_data_collection 'Bruker SMART'
_computing_data_reduction 'Bruker SMART'
_computing_molecular_graphics 'Bruker SHELXTL'
_computing_publication_material 'Bruker SHELXTL'
_computing_structure_refinement 'SHELXL-97 (Sheldrick, 1997)'
_computing_structure_solution 'SHELXS-97 (Sheldrick, 1990)'
_diffrn_ambient_temperature 296(2)
_diffrn_measured_fraction_theta_full 0.991
_diffrn_measured_fraction_theta_max 0.991
_diffrn_measurement_device_type 'Bruck 1000 CCD area detector'
_diffrn_measurement_method '\w scans'
_diffrn_radiation_monochromator graphite
_diffrn_radiation_source 'fine-focus sealed tube'
_diffrn_radiation_type MoK\a
_diffrn_radiation_wavelength 0.71073
_diffrn_reflns_av_R_equivalents 0.0470
_diffrn_reflns_av_sigmaI/netI 0.1182
_diffrn_reflns_limit_h_max 11
_diffrn_reflns_limit_h_min -13
_diffrn_reflns_limit_k_max 12
_diffrn_reflns_limit_k_min -14
_diffrn_reflns_limit_l_max 13
_diffrn_reflns_limit_l_min -16
_diffrn_reflns_number 8212
_diffrn_reflns_theta_full 25.10
_diffrn_reflns_theta_max 25.10
_diffrn_reflns_theta_min 1.79
_exptl_absorpt_coefficient_mu 0.657
_exptl_absorpt_correction_T_max 0.8854
_exptl_absorpt_correction_T_min 0.8273
_exptl_absorpt_correction_type multi-scan
_exptl_absorpt_process_details sadabs
_exptl_crystal_colour yellow
_exptl_crystal_density_diffrn 1.535
_exptl_crystal_density_method 'not measured'
_exptl_crystal_description block
_exptl_crystal_F_000 765
_exptl_crystal_size_max 0.30
_exptl_crystal_size_mid 0.22
_exptl_crystal_size_min 0.19
_refine_diff_density_max 0.554
_refine_diff_density_min -0.607
_refine_diff_density_rms 0.159
_refine_ls_extinction_method none
_refine_ls_goodness_of_fit_ref 0.980
_refine_ls_hydrogen_treatment mixed
_refine_ls_matrix_type full
_refine_ls_number_parameters 466
_refine_ls_number_reflns 5699
_refine_ls_number_restraints 0
_refine_ls_restrained_S_all 0.980
_refine_ls_R_factor_all 0.1205
_refine_ls_R_factor_gt 0.0639
_refine_ls_shift/su_max 0.011
_refine_ls_shift/su_mean 0.001
_refine_ls_structure_factor_coef Fsqd
_refine_ls_weighting_details 'calc w=1/[\s^2^(Fo^2^)+(0.1064P)^2^+0.0000P] where P=(Fo^2^+2Fc^2^)/3'
_refine_ls_weighting_scheme calc
_refine_ls_wR_factor_gt 0.1514
_refine_ls_wR_factor_ref 0.2131
_reflns_number_gt 3321
_reflns_number_total 5699
_reflns_threshold_expression >2sigma(I)
_cod_data_source_file c3dt32556c.txt
_cod_data_source_block 1
_cod_original_sg_symbol_H-M P-1
_cod_database_code 7022636

loop_
_symmetry_equiv_pos_as_xyz
'x, y, z'
'-x, -y, -z'

loop_
_atom_site_label
_atom_site_type_symbol
_atom_site_fract_x
_atom_site_fract_y
_atom_site_fract_z
_atom_site_U_iso_or_equiv
_atom_site_adp_type
_atom_site_occupancy
_atom_site_symmetry_multiplicity
_atom_site_calc_flag
_atom_site_refinement_flags
C1 C -0.1427(6) 0.9434(5) 0.0474(5) 0.0307(14) Uani 1 1 d .
C2 C -0.2498(6) 0.8520(5) 0.0358(5) 0.0286(14) Uani 1 1 d .
C3 C -0.3770(6) 0.8667(6) -0.0123(5) 0.0374(16) Uani 1 1 d .
H3 H -0.3944 0.9351 -0.0330 0.045 Uiso 1 1 calc R
C4 C -0.4776(7) 0.7845(6) -0.0302(6) 0.0426(17) Uani 1 1 d .
H4 H -0.5625 0.7949 -0.0652 0.051 Uiso 1 1 calc R
C5 C -0.4507(6) 0.6846(5) 0.0050(5) 0.0375(16) Uani 1 1 d .
H5 H -0.5177 0.6276 -0.0055 0.045 Uiso 1 1 calc R
C6 C -0.3249(6) 0.6707(5) 0.0553(5) 0.0302(14) Uani 1 1 d .
C7 C -0.2211(6) 0.7515(5) 0.0697(5) 0.0282(14) Uani 1 1 d .
C8 C -0.0884(6) 0.7213(5) 0.1146(5) 0.0304(14) Uani 1 1 d .
C9 C -0.2509(6) 0.5566(5) 0.1880(5) 0.0332(15) Uani 1 1 d .
C10 C -0.2669(7) 0.6363(6) 0.2720(6) 0.0465(18) Uani 1 1 d .
H10 H -0.3092 0.6988 0.2578 0.056 Uiso 1 1 calc R
C11 C -0.2176(8) 0.6206(7) 0.3795(6) 0.052(2) Uani 1 1 d .
H11 H -0.2251 0.6745 0.4379 0.063 Uiso 1 1 calc R
C12 C -0.1583(8) 0.5263(7) 0.3994(6) 0.058(2) Uani 1 1 d .
H12 H -0.1270 0.5165 0.4710 0.070 Uiso 1 1 calc R
C13 C -0.1448(7) 0.4460(6) 0.3141(6) 0.0447(18) Uani 1 1 d .
H13 H -0.1053 0.3821 0.3282 0.054 Uiso 1 1 calc R
C14 C -0.1902(6) 0.4605(5) 0.2069(5) 0.0291(14) Uani 1 1 d .
C15 C -0.1593(6) 0.3796(6) 0.1201(5) 0.0303(14) Uani 1 1 d .
C16 C -0.2935(7) 0.4658(6) -0.1701(5) 0.0391(16) Uani 1 1 d .
H16 H -0.3045 0.4613 -0.1062 0.047 Uiso 1 1 calc R
C17 C -0.4008(7) 0.4709(6) -0.2628(5) 0.0438(18) Uani 1 1 d .
H17 H -0.4812 0.4691 -0.2602 0.053 Uiso 1 1 calc R
C18 C -0.3886(6) 0.4786(6) -0.3592(5) 0.0347(15) Uani 1 1 d .
C19 C -0.4995(7) 0.4900(6) -0.4539(5) 0.0432(17) Uani 1 1 d .
H19 H -0.5787 0.4823 -0.4490 0.052 Uiso 1 1 calc R
C20 C -0.2654(7) 0.4784(6) -0.3556(5) 0.0417(17) Uani 1 1 d .
H20 H -0.2513 0.4827 -0.4181 0.050 Uiso 1 1 calc R
C21 C -0.1647(6) 0.4719(6) -0.2618(5) 0.0366(16) Uani 1 1 d .
H21 H -0.0838 0.4707 -0.2631 0.044 Uiso 1 1 calc R
C22 C 0.3650(7) 0.8519(7) 0.1536(6) 0.0480(19) Uani 1 1 d .
H22 H 0.3720 0.8544 0.0878 0.058 Uiso 1 1 calc R
C23 C 0.4758(7) 0.8591(7) 0.2457(6) 0.0494(19) Uani 1 1 d .
H23 H 0.5550 0.8642 0.2408 0.059 Uiso 1 1 calc R
C24 C 0.4705(6) 0.8586(6) 0.3470(5) 0.0384(16) Uani 1 1 d .
C25 C 0.3491(7) 0.8531(6) 0.3474(6) 0.0465(18) Uani 1 1 d .
H25 H 0.3404 0.8543 0.4132 0.056 Uiso 1 1 calc R
C26 C 0.2419(7) 0.8459(6) 0.2522(6) 0.0471(18) Uani 1 1 d .
H26 H 0.1621 0.8440 0.2561 0.057 Uiso 1 1 calc R
C27 C 0.5883(7) 0.8588(6) 0.4447(5) 0.0408(17) Uani 1 1 d .
H27 H 0.6676 0.8791 0.4430 0.049 Uiso 1 1 calc R
C28 C 0.5890(7) 0.8318(6) 0.5357(6) 0.0455(18) Uani 1 1 d .
H28 H 0.5087 0.8177 0.5375 0.055 Uiso 1 1 calc R
C29 C 0.6990(7) 0.8217(6) 0.6322(5) 0.0410(17) Uani 1 1 d .
C30 C 0.8289(7) 0.8486(6) 0.6515(5) 0.0445(18) Uani 1 1 d .
H30 H 0.8499 0.8773 0.6009 0.053 Uiso 1 1 calc R
C31 C 0.9241(7) 0.8333(6) 0.7430(5) 0.0390(16) Uani 1 1 d .
H31 H 1.0094 0.8522 0.7534 0.047 Uiso 1 1 calc R
C32 C 0.7769(7) 0.7650(6) 0.8013(5) 0.0392(16) Uani 1 1 d .
H32 H 0.7587 0.7346 0.8523 0.047 Uiso 1 1 calc R
C33 C 0.6762(7) 0.7796(6) 0.7128(5) 0.0429(17) Uani 1 1 d .
H33 H 0.5920 0.7616 0.7056 0.051 Uiso 1 1 calc R
C34 C 0.7287(11) 0.2309(8) 0.4161(10) 0.083(3) Uani 1 1 d .
H34 H 0.7004 0.2947 0.4489 0.100 Uiso 1 1 calc R
C35 C 0.8336(10) 0.1885(9) 0.4862(8) 0.078(3) Uani 1 1 d .
H35 H 0.8756 0.2240 0.5629 0.093 Uiso 1 1 calc R
C36 C 0.8701(9) 0.0913(9) 0.4342(8) 0.067(3) Uani 1 1 d .
C37 C 0.8078(11) 0.0441(9) 0.3193(8) 0.082(3) Uani 1 1 d .
H37 H 0.8317 -0.0214 0.2840 0.098 Uiso 1 1 calc R
C38 C 0.7106(12) 0.0943(9) 0.2577(9) 0.093(3) Uani 1 1 d .
H38 H 0.6727 0.0647 0.1801 0.111 Uiso 1 1 calc R
C39 C 0.9829(12) 0.0467(9) 0.5172(10) 0.097(4) Uani 1 1 d .
H39 H 1.0246 0.0898 0.5922 0.116 Uiso 1 1 calc R
Mn1 Mn 0.0000 0.5000 0.0000 0.0263(3) Uani 1 2 d S
Mn2 Mn 0.06964(8) 0.81537(7) -0.00839(7) 0.0222(3) Uani 1 1 d .
N1 N 0.2463(5) 0.8414(4) 0.1526(4) 0.0344(13) Uani 1 1 d .
N2 N 0.9011(5) 0.7917(4) 0.8199(4) 0.0363(13) Uani 1 1 d .
N3 N -0.1762(5) 0.4671(4) -0.1678(4) 0.0324(12) Uani 1 1 d .
N4 N 0.6690(8) 0.1844(8) 0.3060(8) 0.087(3) Uani 1 1 d .
O1 O -0.1754(4) 1.0355(4) 0.0241(4) 0.0407(12) Uani 1 1 d .
O2 O -0.0297(4) 0.9215(3) 0.0777(3) 0.0337(10) Uani 1 1 d .
O3 O -0.0328(4) 0.7317(4) 0.2157(4) 0.0438(12) Uani 1 1 d .
O4 O -0.0438(4) 0.6796(3) 0.0414(3) 0.0323(10) Uani 1 1 d .
O5 O -0.1661(5) 0.2741(4) 0.1141(4) 0.0481(13) Uani 1 1 d .
O6 O -0.1228(5) 0.4263(4) 0.0595(4) 0.0460(12) Uani 1 1 d .
O7 O -0.3026(4) 0.5619(3) 0.0781(3) 0.0343(10) Uani 1 1 d .

loop_
_atom_site_aniso_label
_atom_site_aniso_U_11
_atom_site_aniso_U_22
_atom_site_aniso_U_33
_atom_site_aniso_U_23
_atom_site_aniso_U_13
_atom_site_aniso_U_12
C1 0.039(4) 0.025(3) 0.031(4) 0.012(3) 0.014(3) 0.012(3)
C2 0.028(4) 0.027(3) 0.034(4) 0.012(3) 0.014(3) 0.008(3)
C3 0.037(4) 0.035(4) 0.046(4) 0.021(3) 0.016(3) 0.013(3)
C4 0.028(4) 0.051(4) 0.051(4) 0.025(4) 0.012(3) 0.013(3)
C5 0.028(4) 0.038(4) 0.047(4) 0.015(3) 0.014(3) 0.004(3)
C6 0.035(4) 0.028(3) 0.032(4) 0.013(3) 0.016(3) 0.006(3)
C7 0.030(4) 0.030(3) 0.030(3) 0.012(3) 0.016(3) 0.011(3)
C8 0.032(4) 0.026(3) 0.038(4) 0.016(3) 0.016(3) 0.004(3)
C9 0.037(4) 0.033(3) 0.037(4) 0.016(3) 0.018(3) 0.007(3)
C10 0.057(5) 0.037(4) 0.053(5) 0.014(4) 0.029(4) 0.016(4)
C11 0.063(6) 0.055(5) 0.039(4) 0.003(4) 0.025(4) 0.013(4)
C12 0.077(6) 0.078(6) 0.040(4) 0.027(4) 0.037(4) 0.031(5)
C13 0.050(5) 0.052(4) 0.047(4) 0.029(4) 0.025(4) 0.017(4)
C14 0.030(4) 0.031(3) 0.031(3) 0.009(3) 0.016(3) 0.006(3)
C15 0.021(3) 0.042(4) 0.029(3) 0.013(3) 0.009(3) 0.007(3)
C16 0.033(4) 0.052(4) 0.034(4) 0.022(3) 0.009(3) 0.010(3)
C17 0.028(4) 0.065(5) 0.035(4) 0.020(4) 0.008(3) 0.001(3)
C18 0.036(4) 0.039(4) 0.027(3) 0.013(3) 0.008(3) 0.008(3)
C19 0.032(4) 0.059(4) 0.026(3) 0.011(3) -0.001(3) 0.004(3)
C20 0.035(4) 0.063(5) 0.028(4) 0.017(3) 0.010(3) 0.013(4)
C21 0.029(4) 0.051(4) 0.029(4) 0.012(3) 0.010(3) 0.007(3)
C22 0.034(4) 0.077(5) 0.040(4) 0.028(4) 0.014(4) 0.020(4)
C23 0.032(4) 0.068(5) 0.049(5) 0.029(4) 0.009(4) 0.017(4)
C24 0.030(4) 0.036(4) 0.036(4) 0.013(3) -0.002(3) 0.006(3)
C25 0.036(4) 0.064(5) 0.033(4) 0.013(4) 0.008(3) 0.006(4)
C26 0.029(4) 0.068(5) 0.043(4) 0.016(4) 0.013(3) 0.005(4)
C27 0.033(4) 0.045(4) 0.039(4) 0.013(3) 0.007(3) 0.010(3)
C28 0.036(4) 0.058(5) 0.038(4) 0.018(4) 0.008(3) 0.009(4)
C29 0.040(4) 0.043(4) 0.032(4) 0.011(3) 0.007(3) 0.006(3)
C30 0.045(5) 0.058(5) 0.032(4) 0.021(3) 0.013(3) 0.002(4)
C31 0.035(4) 0.047(4) 0.026(4) 0.010(3) 0.005(3) -0.001(3)
C32 0.039(4) 0.038(4) 0.032(4) 0.008(3) 0.010(3) -0.002(3)
C33 0.039(4) 0.043(4) 0.040(4) 0.007(3) 0.013(3) 0.001(3)
C34 0.101(9) 0.063(6) 0.102(9) 0.027(6) 0.059(7) 0.005(6)
C35 0.080(8) 0.082(7) 0.065(6) 0.009(5) 0.034(6) 0.000(6)
C36 0.054(6) 0.093(7) 0.063(6) 0.039(6) 0.026(5) -0.003(5)
C37 0.099(9) 0.077(7) 0.073(7) 0.021(6) 0.040(6) 0.011(6)
C38 0.109(10) 0.082(8) 0.078(7) 0.018(6) 0.031(7) 0.021(7)
C39 0.099(9) 0.104(10) 0.087(8) 0.010(8) 0.054(7) -0.016(8)
Mn1 0.0267(8) 0.0260(7) 0.0256(7) 0.0098(6) 0.0086(6) 0.0058(6)
Mn2 0.0205(5) 0.0222(5) 0.0220(5) 0.0086(4) 0.0053(4) 0.0049(4)
N1 0.035(3) 0.036(3) 0.032(3) 0.012(2) 0.013(3) 0.002(3)
N2 0.037(3) 0.039(3) 0.030(3) 0.010(2) 0.011(3) 0.004(3)
N3 0.028(3) 0.037(3) 0.032(3) 0.014(2) 0.009(2) 0.007(2)
N4 0.073(6) 0.088(6) 0.087(7) 0.031(5) 0.017(5) 0.005(5)
O1 0.041(3) 0.030(2) 0.053(3) 0.020(2) 0.016(2) 0.006(2)
O2 0.028(3) 0.029(2) 0.042(3) 0.012(2) 0.011(2) 0.0055(19)
O3 0.038(3) 0.061(3) 0.037(3) 0.023(2) 0.014(2) 0.009(2)
O4 0.033(3) 0.029(2) 0.040(3) 0.011(2) 0.019(2) 0.010(2)
O5 0.067(4) 0.031(3) 0.051(3) 0.014(2) 0.027(3) 0.015(2)
O6 0.048(3) 0.058(3) 0.044(3) 0.017(2) 0.030(3) 0.007(2)
O7 0.037(3) 0.032(2) 0.035(3) 0.016(2) 0.013(2) 0.006(2)

loop_
_atom_type_symbol
_atom_type_description
_atom_type_scat_dispersion_real
_atom_type_scat_dispersion_imag
_atom_type_scat_source
C C 0.0033 0.0016 'International Tables Vol C Tables 4.2.6.8 and 6.1.1.4'
H H 0.0000 0.0000 'International Tables Vol C Tables 4.2.6.8 and 6.1.1.4'
Mn Mn 0.3368 0.7283 'International Tables Vol C Tables 4.2.6.8 and 6.1.1.4'
N N 0.0061 0.0033 'International Tables Vol C Tables 4.2.6.8 and 6.1.1.4'
O O 0.0106 0.0060 'International Tables Vol C Tables 4.2.6.8 and 6.1.1.4'

loop_
_geom_angle_atom_site_label_1
_geom_angle_atom_site_label_2
_geom_angle_atom_site_label_3
_geom_angle
_geom_angle_site_symmetry_1
_geom_angle_site_symmetry_3
O1 C1 O2 125.1(6) . .
O1 C1 C2 116.1(6) . .
O2 C1 C2 118.8(5) . .
C3 C2 C7 119.9(6) . .
C3 C2 C1 119.7(5) . .
C7 C2 C1 120.3(6) . .
C4 C3 C2 122.3(6) . .
C4 C3 H3 118.8 . .
C2 C3 H3 118.8 . .
C3 C4 C5 118.5(6) . .
C3 C4 H4 120.7 . .
C5 C4 H4 120.7 . .
C6 C5 C4 119.6(6) . .
C6 C5 H5 120.2 . .
C4 C5 H5 120.2 . .
C5 C6 C7 122.5(5) . .
C5 C6 O7 117.5(5) . .
C7 C6 O7 119.3(5) . .
C2 C7 C6 117.0(6) . .
C2 C7 C8 124.9(6) . .
C6 C7 C8 118.0(5) . .
O3 C8 O4 124.8(6) . .
O3 C8 C7 118.9(6) . .
O4 C8 C7 116.2(5) . .
C10 C9 O7 121.9(6) . .
C10 C9 C14 121.9(6) . .
O7 C9 C14 116.0(5) . .
C9 C10 C11 118.2(6) . .
C9 C10 H10 120.9 . .
C11 C10 H10 120.9 . .
C12 C11 C10 120.7(7) . .
C12 C11 H11 119.6 . .
C10 C11 H11 119.6 . .
C11 C12 C13 120.5(7) . .
C11 C12 H12 119.8 . .
C13 C12 H12 119.8 . .
C12 C13 C14 120.2(7) . .
C12 C13 H13 119.9 . .
C14 C13 H13 119.9 . .
C13 C14 C9 118.5(6) . .
C13 C14 C15 118.4(6) . .
C9 C14 C15 122.8(5) . .
O5 C15 O6 123.7(6) . .
O5 C15 C14 119.5(5) . .
O6 C15 C14 116.8(5) . .
N3 C16 C17 123.3(6) . .
N3 C16 H16 118.4 . .
C17 C16 H16 118.4 . .
C18 C17 C16 120.2(7) . .
C18 C17 H17 119.9 . .
C16 C17 H17 119.9 . .
C17 C18 C20 115.6(6) . .
C17 C18 C19 120.1(6) . .
C20 C18 C19 124.3(6) . .
C19 C19 C18 127.1(9) 2_464 .
C19 C19 H19 116.4 2_464 .
C18 C19 H19 116.4 . .
C21 C20 C18 120.9(6) . .
C21 C20 H20 119.5 . .
C18 C20 H20 119.5 . .
N3 C21 C20 123.4(6) . .
N3 C21 H21 118.3 . .
C20 C21 H21 118.3 . .
N1 C22 C23 123.8(7) . .
N1 C22 H22 118.1 . .
C23 C22 H22 118.1 . .
C22 C23 C24 120.2(7) . .
C22 C23 H23 119.9 . .
C24 C23 H23 119.9 . .
C25 C24 C23 116.0(6) . .
C25 C24 C27 123.4(6) . .
C23 C24 C27 120.5(7) . .
C26 C25 C24 120.9(7) . .
C26 C25 H25 119.5 . .
C24 C25 H25 119.5 . .
N1 C26 C25 123.1(7) . .
N1 C26 H26 118.5 . .
C25 C26 H26 118.5 . .
C28 C27 C24 124.4(7) . .
C28 C27 H27 117.8 . .
C24 C27 H27 117.8 . .
C27 C28 C29 128.4(7) . .
C27 C28 H28 115.8 . .
C29 C28 H28 115.8 . .
C33 C29 C30 115.9(6) . .
C33 C29 C28 118.7(7) . .
C30 C29 C28 125.4(6) . .
C31 C30 C29 120.6(6) . .
C31 C30 H30 119.7 . .
C29 C30 H30 119.7 . .
N2 C31 C30 123.1(7) . .
N2 C31 H31 118.5 . .
C30 C31 H31 118.5 . .
N2 C32 C33 124.1(6) . .
N2 C32 H32 118.0 . .
C33 C32 H32 118.0 . .
C32 C33 C29 119.8(7) . .
C32 C33 H33 120.1 . .
C29 C33 H33 120.1 . .
N4 C34 C35 123.4(10) . .
N4 C34 H34 118.3 . .
C35 C34 H34 118.3 . .
C36 C35 C34 116.4(9) . .
C36 C35 H35 121.8 . .
C34 C35 H35 121.8 . .
C37 C36 C35 119.7(9) . .
C37 C36 C39 126.8(10) . .
C35 C36 C39 113.5(9) . .
C38 C37 C36 119.8(10) . .
C38 C37 H37 120.1 . .
C36 C37 H37 120.1 . .
N4 C38 C37 121.8(10) . .
N4 C38 H38 119.1 . .
C37 C38 H38 119.1 . .
C39 C39 C36 120.0(15) 2_756 .
C39 C39 H39 120.0 2_756 .
C36 C39 H39 120.0 . .
O6 Mn1 O6 180.0 2_565 .
O6 Mn1 O4 94.62(17) 2_565 2_565
O6 Mn1 O4 85.38(17) . 2_565
O6 Mn1 O4 85.38(17) 2_565 .
O6 Mn1 O4 94.62(17) . .
O4 Mn1 O4 180.0(2) 2_565 .
O6 Mn1 N3 87.81(18) 2_565 2_565
O6 Mn1 N3 92.19(18) . 2_565
O4 Mn1 N3 85.99(17) 2_565 2_565
O4 Mn1 N3 94.01(17) . 2_565
O6 Mn1 N3 92.19(18) 2_565 .
O6 Mn1 N3 87.81(18) . .
O4 Mn1 N3 94.01(17) 2_565 .
O4 Mn1 N3 85.99(17) . .
N3 Mn1 N3 180.0(3) 2_565 .
O1 Mn2 O2 94.80(16) 2_575 .
O1 Mn2 O5 78.25(17) 2_575 2_565
O2 Mn2 O5 170.82(16) . 2_565
O1 Mn2 N1 83.98(17) 2_575 .
O2 Mn2 N1 92.22(18) . .
O5 Mn2 N1 92.97(19) 2_565 .
O1 Mn2 N2 92.25(17) 2_575 1_454
O2 Mn2 N2 91.41(17) . 1_454
O5 Mn2 N2 82.98(19) 2_565 1_454
N1 Mn2 N2 174.97(19) . 1_454
O1 Mn2 O4 168.59(15) 2_575 .
O2 Mn2 O4 75.29(14) . .
O5 Mn2 O4 112.19(15) 2_565 .
N1 Mn2 O4 90.67(16) . .
N2 Mn2 O4 93.62(17) 1_454 .
C22 N1 C26 115.8(6) . .
C22 N1 Mn2 120.4(4) . .
C26 N1 Mn2 123.8(5) . .
C32 N2 C31 116.5(6) . .
C32 N2 Mn2 122.8(4) . 1_656
C31 N2 Mn2 118.7(4) . 1_656
C16 N3 C21 116.6(5) . .
C16 N3 Mn1 119.8(4) . .
C21 N3 Mn1 122.3(4) . .
C34 N4 C38 118.8(10) . .
C1 O1 Mn2 131.9(4) . 2_575
C1 O2 Mn2 133.7(4) . .
C8 O4 Mn1 126.2(3) . .
C8 O4 Mn2 117.8(3) . .
Mn1 O4 Mn2 112.38(17) . .
C15 O5 Mn2 111.3(4) . 2_565
C15 O6 Mn1 160.1(4) . .
C9 O7 C6 119.8(5) . .

loop_
_geom_bond_atom_site_label_1
_geom_bond_atom_site_label_2
_geom_bond_distance
_geom_bond_site_symmetry_2
C1 O1 1.250(6) .
C1 O2 1.257(7) .
C1 C2 1.512(9) .
C2 C3 1.383(8) .
C2 C7 1.391(8) .
C3 C4 1.360(9) .
C3 H3 0.9300 .
C4 C5 1.389(8) .
C4 H4 0.9300 .
C5 C6 1.369(8) .
C5 H5 0.9300 .
C6 C7 1.393(8) .
C6 O7 1.415(7) .
C7 C8 1.499(8) .
C8 O3 1.232(7) .
C8 O4 1.296(7) .
C9 C10 1.379(9) .
C9 O7 1.387(7) .
C9 C14 1.398(8) .
C10 C11 1.401(9) .
C10 H10 0.9300 .
C11 C12 1.374(10) .
C11 H11 0.9300 .
C12 C13 1.381(9) .
C12 H12 0.9300 .
C13 C14 1.392(8) .
C13 H13 0.9300 .
C14 C15 1.505(8) .
C15 O5 1.234(7) .
C15 O6 1.263(7) .
C16 N3 1.325(8) .
C16 C17 1.387(9) .
C16 H16 0.9300 .
C17 C18 1.385(9) .
C17 H17 0.9300 .
C18 C20 1.387(9) .
C18 C19 1.450(9) .
C19 C19 1.317(12) 2_464
C19 H19 0.9300 .
C20 C21 1.363(8) .
C20 H20 0.9300 .
C21 N3 1.339(7) .
C21 H21 0.9300 .
C22 N1 1.344(8) .
C22 C23 1.366(9) .
C22 H22 0.9300 .
C23 C24 1.393(9) .
C23 H23 0.9300 .
C24 C25 1.382(9) .
C24 C27 1.472(9) .
C25 C26 1.367(9) .
C25 H25 0.9300 .
C26 N1 1.355(8) .
C26 H26 0.9300 .
C27 C28 1.339(9) .
C27 H27 0.9300 .
C28 C29 1.452(9) .
C28 H28 0.9300 .
C29 C33 1.400(9) .
C29 C30 1.400(10) .
C30 C31 1.352(9) .
C30 H30 0.9300 .
C31 N2 1.351(8) .
C31 H31 0.9300 .
C32 N2 1.339(8) .
C32 C33 1.355(9) .
C32 H32 0.9300 .
C33 H33 0.9300 .
C34 N4 1.326(11) .
C34 C35 1.416(13) .
C34 H34 0.9300 .
C35 C36 1.384(12) .
C35 H35 0.9300 .
C36 C37 1.382(12) .
C36 C39 1.562(15) .
C37 C38 1.371(13) .
C37 H37 0.9300 .
C38 N4 1.335(12) .
C38 H38 0.9300 .
C39 C39 1.249(19) 2_756
C39 H39 0.9300 .
Mn1 O6 2.099(4) 2_565
Mn1 O6 2.099(4) .
Mn1 O4 2.219(4) 2_565
Mn1 O4 2.219(4) .
Mn1 N3 2.295(5) 2_565
Mn1 N3 2.295(5) .
Mn2 O1 2.174(4) 2_575
Mn2 O2 2.182(4) .
Mn2 O5 2.246(5) 2_565
Mn2 N1 2.253(5) .
Mn2 N2 2.305(5) 1_454
Mn2 O4 2.372(4) .
N2 Mn2 2.305(5) 1_656
O1 Mn2 2.174(4) 2_575
O5 Mn2 2.246(5) 2_565

loop_
_geom_torsion_atom_site_label_1
_geom_torsion_atom_site_label_2
_geom_torsion_atom_site_label_3
_geom_torsion_atom_site_label_4
_geom_torsion
_geom_torsion_site_symmetry_1
_geom_torsion_site_symmetry_4
O1 C1 C2 C3 8.1(8) . .
O2 C1 C2 C3 -170.9(6) . .
O1 C1 C2 C7 -174.0(6) . .
O2 C1 C2 C7 6.9(9) . .
C7 C2 C3 C4 -1.3(10) . .
C1 C2 C3 C4 176.5(6) . .
C2 C3 C4 C5 2.5(10) . .
C3 C4 C5 C6 -0.7(10) . .
C4 C5 C6 C7 -2.2(10) . .
C4 C5 C6 O7 -172.9(5) . .
C3 C2 C7 C6 -1.5(9) . .
C1 C2 C7 C6 -179.3(5) . .
C3 C2 C7 C8 175.1(6) . .
C1 C2 C7 C8 -2.7(9) . .
C5 C6 C7 C2 3.3(9) . .
O7 C6 C7 C2 173.8(5) . .
C5 C6 C7 C8 -173.6(6) . .
O7 C6 C7 C8 -3.0(8) . .
C2 C7 C8 O3 106.0(7) . .
C6 C7 C8 O3 -77.4(8) . .
C2 C7 C8 O4 -77.5(8) . .
C6 C7 C8 O4 99.1(6) . .
O7 C9 C10 C11 176.5(6) . .
C14 C9 C10 C11 1.4(11) . .
C9 C10 C11 C12 -1.8(12) . .
C10 C11 C12 C13 0.8(13) . .
C11 C12 C13 C14 0.6(12) . .
C12 C13 C14 C9 -1.0(10) . .
C12 C13 C14 C15 172.7(7) . .
C10 C9 C14 C13 -0.1(10) . .
O7 C9 C14 C13 -175.4(6) . .
C10 C9 C14 C15 -173.5(6) . .
O7 C9 C14 C15 11.2(9) . .
C13 C14 C15 O5 41.5(9) . .
C9 C14 C15 O5 -145.1(6) . .
C13 C14 C15 O6 -135.9(6) . .
C9 C14 C15 O6 37.5(9) . .
N3 C16 C17 C18 -0.5(11) . .
C16 C17 C18 C20 1.2(10) . .
C16 C17 C18 C19 -176.8(6) . .
C17 C18 C19 C19 172.6(9) . 2_464
C20 C18 C19 C19 -5.3(14) . 2_464
C17 C18 C20 C21 -0.5(10) . .
C19 C18 C20 C21 177.4(6) . .
C18 C20 C21 N3 -1.0(11) . .
N1 C22 C23 C24 -1.6(12) . .
C22 C23 C24 C25 -1.3(11) . .
C22 C23 C24 C27 176.2(6) . .
C23 C24 C25 C26 1.4(11) . .
C27 C24 C25 C26 -176.0(7) . .
C24 C25 C26 N1 1.3(12) . .
C25 C24 C27 C28 13.2(11) . .
C23 C24 C27 C28 -164.1(7) . .
C24 C27 C28 C29 175.3(6) . .
C27 C28 C29 C33 -173.0(7) . .
C27 C28 C29 C30 5.6(13) . .
C33 C29 C30 C31 0.3(10) . .
C28 C29 C30 C31 -178.4(7) . .
C29 C30 C31 N2 0.2(11) . .
N2 C32 C33 C29 1.9(11) . .
C30 C29 C33 C32 -1.3(10) . .
C28 C29 C33 C32 177.4(6) . .
N4 C34 C35 C36 -1.9(14) . .
C34 C35 C36 C37 2.3(13) . .
C34 C35 C36 C39 -178.0(8) . .
C35 C36 C37 C38 0.2(14) . .
C39 C36 C37 C38 -179.4(9) . .
C36 C37 C38 N4 -3.6(16) . .
C37 C36 C39 C39 -7.0(19) . 2_756
C35 C36 C39 C39 173.3(13) . 2_756
C23 C22 N1 C26 4.2(11) . .
C23 C22 N1 Mn2 -174.9(6) . .
C25 C26 N1 C22 -4.0(10) . .
C25 C26 N1 Mn2 175.0(5) . .
O1 Mn2 N1 C22 -49.6(5) 2_575 .
O2 Mn2 N1 C22 -144.2(5) . .
O5 Mn2 N1 C22 28.3(5) 2_565 .
N2 Mn2 N1 C22 -8(2) 1_454 .
O4 Mn2 N1 C22 140.5(5) . .
O1 Mn2 N1 C26 131.4(5) 2_575 .
O2 Mn2 N1 C26 36.8(5) . .
O5 Mn2 N1 C26 -150.7(5) 2_565 .
N2 Mn2 N1 C26 173.0(19) 1_454 .
O4 Mn2 N1 C26 -38.5(5) . .
C33 C32 N2 C31 -1.4(10) . .
C33 C32 N2 Mn2 162.4(5) . 1_656
C30 C31 N2 C32 0.3(10) . .
C30 C31 N2 Mn2 -164.2(5) . 1_656
C17 C16 N3 C21 -1.0(10) . .
C17 C16 N3 Mn1 166.2(5) . .
C20 C21 N3 C16 1.7(10) . .
C20 C21 N3 Mn1 -165.2(5) . .
O6 Mn1 N3 C16 -151.8(5) 2_565 .
O6 Mn1 N3 C16 28.2(5) . .
O4 Mn1 N3 C16 113.4(5) 2_565 .
O4 Mn1 N3 C16 -66.5(5) . .
N3 Mn1 N3 C16 10(100) 2_565 .
O6 Mn1 N3 C21 14.7(5) 2_565 .
O6 Mn1 N3 C21 -165.3(5) . .
O4 Mn1 N3 C21 -80.1(5) 2_565 .
O4 Mn1 N3 C21 99.9(5) . .
N3 Mn1 N3 C21 176(100) 2_565 .
C35 C34 N4 C38 -1.3(15) . .
C37 C38 N4 C34 4.1(16) . .
O2 C1 O1 Mn2 6.6(9) . 2_575
C2 C1 O1 Mn2 -172.4(4) . 2_575
O1 C1 O2 Mn2 -100.7(7) . .
C2 C1 O2 Mn2 78.3(7) . .
O1 Mn2 O2 C1 103.1(5) 2_575 .
O5 Mn2 O2 C1 62.8(13) 2_565 .
N1 Mn2 O2 C1 -172.7(5) . .
N2 Mn2 O2 C1 10.7(5) 1_454 .
O4 Mn2 O2 C1 -82.6(5) . .
O3 C8 O4 Mn1 61.3(8) . .
C7 C8 O4 Mn1 -114.9(5) . .
O3 C8 O4 Mn2 -95.7(6) . .
C7 C8 O4 Mn2 88.1(5) . .
O6 Mn1 O4 C8 -157.8(5) 2_565 .
O6 Mn1 O4 C8 22.2(5) . .
O4 Mn1 O4 C8 15(47) 2_565 .
N3 Mn1 O4 C8 -70.3(5) 2_565 .
N3 Mn1 O4 C8 109.7(5) . .
O6 Mn1 O4 Mn2 0.32(19) 2_565 .
O6 Mn1 O4 Mn2 -179.68(19) . .
O4 Mn1 O4 Mn2 173(41) 2_565 .
N3 Mn1 O4 Mn2 87.8(2) 2_565 .
N3 Mn1 O4 Mn2 -92.2(2) . .
O1 Mn2 O4 C8 15.4(10) 2_575 .
O2 Mn2 O4 C8 -14.9(4) . .
O5 Mn2 O4 C8 170.7(4) 2_565 .
N1 Mn2 O4 C8 77.2(4) . .
N2 Mn2 O4 C8 -105.4(4) 1_454 .
O1 Mn2 O4 Mn1 -144.7(7) 2_575 .
O2 Mn2 O4 Mn1 -175.0(2) . .
O5 Mn2 O4 Mn1 10.6(2) 2_565 .
N1 Mn2 O4 Mn1 -82.9(2) . .
N2 Mn2 O4 Mn1 94.5(2) 1_454 .
O6 C15 O5 Mn2 11.2(8) . 2_565
C14 C15 O5 Mn2 -166.1(4) . 2_565
O5 C15 O6 Mn1 -79.4(15) . .
C14 C15 O6 Mn1 97.9(13) . .
O6 Mn1 O6 C15 -63(100) 2_565 .
O4 Mn1 O6 C15 68.2(13) 2_565 .
O4 Mn1 O6 C15 -111.8(13) . .
N3 Mn1 O6 C15 -17.6(13) 2_565 .
N3 Mn1 O6 C15 162.4(13) . .
C10 C9 O7 C6 26.5(9) . .
C14 C9 O7 C6 -158.2(6) . .
C5 C6 O7 C9 -111.0(6) . .
C7 C6 O7 C9 77.9(7) . .
